data_1565401
loop_
_publ_author_name
'Jayasooriya, Isuri U.'
'Bakhoda, Abolghasem (Gus)'
'Palmer, Rachel'
'Ng, Kristi'
'Khachemoune, Nour L.'
'Bertke, Jeffery A.'
'Warren, Timothy H.'

_publ_section_title
;
 Copper(ii) ketimides in sp3 C--H amination
;
_journal_name_full 'Chemical Science'
_journal_paper_doi 10.1039/D1SC01990B
_journal_year 2021
_chemical_formula_moiety 'C36 H40 Cu N3, C4 H8 O'
_chemical_formula_sum 'C40 H48 Cu N3 O'
_chemical_formula_weight 650.35
_space_group_crystal_system monoclinic
_space_group_IT_number 14
_space_group_name_Hall '-P 2yn'
_space_group_name_H-M_alt 'P 1 21/n 1'
_atom_sites_solution_hydrogens mixed
_audit_block_doi 10.5517/ccdc.csd.cc23454l
_audit_creation_method SHELXL-2017/1
_audit_update_record
;
2019-08-03 deposited with the CCDC.	2021-11-23 downloaded from the CCDC.
;
_cell_angle_alpha 90
_cell_angle_beta 94.780(3)
_cell_angle_gamma 90
_cell_formula_units_Z 4
_cell_length_a 11.7832(11)
_cell_length_b 12.9552(12)
_cell_length_c 22.918(2)
_cell_measurement_reflns_used 9645
_cell_measurement_temperature 100(2)
_cell_measurement_theta_max 30.31
_cell_measurement_theta_min 2.34
_cell_volume 3486.3(6)
_computing_cell_refinement 'SAINT V8.37A (Bruker, 2005)'
_computing_data_collection 'APEX3 V2016.5-0 (Bruker, 2016)'
_computing_data_reduction
; 
SAINT V8.37A, XPREP v2014/2, SADABS V2016/2 (Bruker, 2016) 
;
_computing_molecular_graphics 'SHELXLE v932 (Hubschle, 2011)'
_computing_publication_material 'XCIF V2014-2 (Bruker, 2014)'
_computing_structure_refinement 'SHELX-2018-1 (Sheldrick, 2015)'
_computing_structure_solution 'SHELX-2014-5 (Sheldrick, 2015)'
_diffrn_ambient_temperature 100(2)
_diffrn_measured_fraction_theta_full 0.999
_diffrn_measured_fraction_theta_max 0.995
_diffrn_measurement_device 'Bruker D8 Quest/Photon 100'
_diffrn_measurement_method 'profile data from \f and \w scans'
_diffrn_radiation_monochromator 'multilayer mirrors'
_diffrn_radiation_source 'microfocus sealed tube'
_diffrn_radiation_type MoK\a
_diffrn_radiation_wavelength 0.71073
_diffrn_reflns_av_R_equivalents 0.0785
_diffrn_reflns_av_unetI/netI 0.0356
_diffrn_reflns_Laue_measured_fraction_full 0.999
_diffrn_reflns_Laue_measured_fraction_max 0.995
_diffrn_reflns_limit_h_max 16
_diffrn_reflns_limit_h_min -16
_diffrn_reflns_limit_k_max 18
_diffrn_reflns_limit_k_min -18
_diffrn_reflns_limit_l_max 32
_diffrn_reflns_limit_l_min -32
_diffrn_reflns_number 119401
_diffrn_reflns_point_group_measured_fraction_full 0.999
_diffrn_reflns_point_group_measured_fraction_max 0.995
_diffrn_reflns_theta_full 25.242
_diffrn_reflns_theta_max 30.684
_diffrn_reflns_theta_min 2.341
_exptl_absorpt_coefficient_mu 0.661
_exptl_absorpt_correction_T_max 0.92752
_exptl_absorpt_correction_T_min 0.85285
_exptl_absorpt_correction_type multi-scan
_exptl_absorpt_process_details 'SADABS V2016/2 (Bruker, 2016)'
_exptl_crystal_colour red
_exptl_crystal_density_diffrn 1.239
_exptl_crystal_density_method 'not measured'
_exptl_crystal_description prism
_exptl_crystal_F_000 1384
_exptl_crystal_size_max 0.361
_exptl_crystal_size_mid 0.306
_exptl_crystal_size_min 0.144
_refine_diff_density_max 0.979
_refine_diff_density_min -0.903
_refine_diff_density_rms 0.082
_refine_ls_extinction_method none
_refine_ls_goodness_of_fit_ref 1.039
_refine_ls_hydrogen_treatment mixed
_refine_ls_matrix_type full
_refine_ls_number_parameters 417
_refine_ls_number_reflns 10763
_refine_ls_number_restraints 0
_refine_ls_restrained_S_all 1.039
_refine_ls_R_factor_all 0.0626
_refine_ls_R_factor_gt 0.0433
_refine_ls_shift/su_max 0.001
_refine_ls_shift/su_mean 0.000
_refine_ls_structure_factor_coef Fsqd
_refine_ls_weighting_details 'w=1/[\s^2^(Fo^2^)+(0.0632P)^2^+2.4081P] where P=(Fo^2^+2Fc^2^)/3'
_refine_ls_weighting_scheme calc
_refine_ls_wR_factor_gt 0.1104
_refine_ls_wR_factor_ref 0.1236
_reflns_Friedel_coverage 0.000
_reflns_number_gt 8417
_reflns_number_total 10763
_reflns_threshold_expression 'I > 2\s(I)'
_cod_data_source_file d1sc01990b2.cif
_cod_data_source_block Me3NNCu_NHCPh2_a
_cod_original_sg_symbol_H-M 'P 21/n'
_cod_database_code 1565401
_shelx_shelxl_version_number 2017/1
_shelx_space_group_comment
;
The symmetry employed for this shelxl refinement is uniquely defined
by the following loop, which should always be used as a source of
symmetry information in preference to the above space-group names.
They are only intended as comments.
;
_shelx_estimated_absorpt_t_min 0.796
_shelx_estimated_absorpt_t_max 0.911

loop_
_space_group_symop_operation_xyz
'x, y, z'
'-x+1/2, y+1/2, -z+1/2'
'-x, -y, -z'
'x-1/2, -y-1/2, z-1/2'

loop_
_atom_site_label
_atom_site_type_symbol
_atom_site_fract_x
_atom_site_fract_y
_atom_site_fract_z
_atom_site_U_iso_or_equiv
_atom_site_adp_type
_atom_site_occupancy
_atom_site_site_symmetry_order
_atom_site_calc_flag
_atom_site_refinement_flags_posn
_atom_site_refinement_flags_adp
_atom_site_refinement_flags_occupancy
_atom_site_disorder_assembly
_atom_site_disorder_group
Cu1 Cu 0.34322(2) 0.24065(2) 0.60527(2) 0.01505(6) Uani 1 1 d . . . . .
N1 N 0.40651(12) 0.14686(11) 0.66846(6) 0.0163(3) Uani 1 1 d . . . . .
N2 N 0.19882(12) 0.17435(11) 0.59023(6) 0.0167(3) Uani 1 1 d . . . . .
N3 N 0.44530(12) 0.34974(11) 0.59257(6) 0.0158(3) Uani 1 1 d . . . . .
H3 H 0.4358(18) 0.4088(18) 0.6120(10) 0.024 Uiso 1 1 d . U . . .
C1 C 0.35137(14) 0.06477(12) 0.68500(7) 0.0162(3) Uani 1 1 d . . . . .
C2 C 0.24283(14) 0.03598(13) 0.65954(7) 0.0180(3) Uani 1 1 d . . . . .
H2 H 0.214635 -0.028019 0.672489 0.022 Uiso 1 1 calc R U . . .
C3 C 0.17062(14) 0.08873(13) 0.61770(7) 0.0173(3) Uani 1 1 d . . . . .
C4 C 0.40443(16) -0.00214(14) 0.73429(8) 0.0222(3) Uani 1 1 d . . . . .
H4A H 0.359580 -0.065422 0.736945 0.033 Uiso 1 1 calc R U . . .
H4B H 0.405466 0.035767 0.771336 0.033 Uiso 1 1 calc R U . . .
H4C H 0.482529 -0.020009 0.726440 0.033 Uiso 1 1 calc R U . . .
C5 C 0.05189(15) 0.04366(15) 0.60474(9) 0.0258(4) Uani 1 1 d . . . . .
H5A H 0.042570 -0.016039 0.630160 0.039 Uiso 1 1 calc R U . . .
H5B H 0.041832 0.021902 0.563676 0.039 Uiso 1 1 calc R U . . .
H5C H -0.005181 0.096104 0.612025 0.039 Uiso 1 1 calc R U . . .
C6 C 0.50847(13) 0.18068(12) 0.70025(7) 0.0155(3) Uani 1 1 d . . . . .
C7 C 0.61502(14) 0.15437(13) 0.68167(7) 0.0174(3) Uani 1 1 d . . . . .
C8 C 0.71276(15) 0.20034(14) 0.70914(8) 0.0224(3) Uani 1 1 d . . . . .
H8 H 0.785045 0.183010 0.696400 0.027 Uiso 1 1 calc R U . . .
C9 C 0.70692(16) 0.27065(14) 0.75453(9) 0.0240(4) Uani 1 1 d . . . . .
C10 C 0.60057(16) 0.29329(14) 0.77324(7) 0.0219(3) Uani 1 1 d . . . . .
H10 H 0.595627 0.339817 0.804972 0.026 Uiso 1 1 calc R U . . .
C11 C 0.50109(15) 0.24993(12) 0.74694(7) 0.0183(3) Uani 1 1 d . . . . .
C12 C 0.11656(14) 0.22171(13) 0.54901(7) 0.0171(3) Uani 1 1 d . . . . .
C13 C 0.05211(14) 0.30533(13) 0.56661(7) 0.0189(3) Uani 1 1 d . . . . .
C14 C -0.02171(14) 0.35578(14) 0.52522(8) 0.0212(3) Uani 1 1 d . . . . .
H14 H -0.064288 0.413213 0.537121 0.025 Uiso 1 1 calc R U . . .
C15 C -0.03474(14) 0.32431(14) 0.46694(8) 0.0206(3) Uani 1 1 d . . . . .
C16 C 0.02923(15) 0.24045(14) 0.45078(8) 0.0207(3) Uani 1 1 d . . . . .
H16 H 0.020545 0.217436 0.411302 0.025 Uiso 1 1 calc R U . . .
C17 C 0.10576(14) 0.18880(13) 0.49041(7) 0.0183(3) Uani 1 1 d . . . . .
C18 C 0.62325(15) 0.07765(14) 0.63307(8) 0.0218(3) Uani 1 1 d . . . . .
H18A H 0.702274 0.073604 0.622886 0.033 Uiso 1 1 calc R U . . .
H18B H 0.574139 0.099637 0.598703 0.033 Uiso 1 1 calc R U . . .
H18C H 0.598718 0.009646 0.645904 0.033 Uiso 1 1 calc R U . . .
C19 C 0.81279(19) 0.32209(19) 0.78283(11) 0.0406(5) Uani 1 1 d . . . . .
H19A H 0.796060 0.394420 0.791225 0.061 Uiso 1 1 calc R U . . .
H19B H 0.873580 0.318799 0.756190 0.061 Uiso 1 1 calc R U . . .
H19C H 0.837364 0.286376 0.819414 0.061 Uiso 1 1 calc R U . . .
C20 C 0.38642(16) 0.27715(15) 0.76693(8) 0.0248(4) Uani 1 1 d . . . . .
H20A H 0.396167 0.325757 0.799729 0.037 Uiso 1 1 calc R U . . .
H20B H 0.348981 0.214402 0.779562 0.037 Uiso 1 1 calc R U . . .
H20C H 0.339397 0.309012 0.734523 0.037 Uiso 1 1 calc R U . . .
C21 C 0.06375(18) 0.34140(16) 0.62914(8) 0.0280(4) Uani 1 1 d . . . . .
H21A H 0.011274 0.398912 0.633854 0.042 Uiso 1 1 calc R U . . .
H21B H 0.142119 0.364348 0.639435 0.042 Uiso 1 1 calc R U . . .
H21C H 0.045466 0.284462 0.654902 0.042 Uiso 1 1 calc R U . . .
C22 C -0.11365(17) 0.38041(16) 0.42257(9) 0.0293(4) Uani 1 1 d . . . . .
H22A H -0.071027 0.403192 0.389965 0.044 Uiso 1 1 calc R U . . .
H22B H -0.146122 0.440581 0.441053 0.044 Uiso 1 1 calc R U . . .
H22C H -0.175138 0.333955 0.407840 0.044 Uiso 1 1 calc R U . . .
C23 C 0.17773(16) 0.10176(15) 0.47041(8) 0.0257(4) Uani 1 1 d . . . . .
H23A H 0.174597 0.101444 0.427544 0.039 Uiso 1 1 calc R U . . .
H23B H 0.148722 0.035970 0.484147 0.039 Uiso 1 1 calc R U . . .
H23C H 0.256723 0.111211 0.486516 0.039 Uiso 1 1 calc R U . . .
C24 C 0.54013(13) 0.35348(12) 0.56811(7) 0.0154(3) Uani 1 1 d . . . . .
C25 C 0.57012(14) 0.27039(12) 0.52771(7) 0.0170(3) Uani 1 1 d . . . . .
C26 C 0.48461(15) 0.21177(14) 0.49797(7) 0.0207(3) Uani 1 1 d . . . . .
H26 H 0.406911 0.227652 0.501921 0.025 Uiso 1 1 calc R U . . .
C27 C 0.51266(18) 0.13019(15) 0.46255(8) 0.0272(4) Uani 1 1 d . . . . .
H27 H 0.454037 0.090200 0.442569 0.033 Uiso 1 1 calc R U . . .
C28 C 0.62597(19) 0.10682(15) 0.45622(9) 0.0297(4) Uani 1 1 d . . . . .
H28 H 0.644868 0.050304 0.432456 0.036 Uiso 1 1 calc R U . . .
C29 C 0.71137(17) 0.16613(14) 0.48464(9) 0.0271(4) Uani 1 1 d . . . . .
H29 H 0.788858 0.150800 0.479768 0.033 Uiso 1 1 calc R U . . .
C30 C 0.68443(15) 0.24808(13) 0.52029(8) 0.0211(3) Uani 1 1 d . . . . .
H30 H 0.743335 0.288731 0.539532 0.025 Uiso 1 1 calc R U . . .
C31 C 0.62266(13) 0.43891(12) 0.58148(7) 0.0163(3) Uani 1 1 d . . . . .
C32 C 0.65834(15) 0.46003(14) 0.63969(7) 0.0213(3) Uani 1 1 d . . . . .
H32 H 0.629844 0.420244 0.670079 0.026 Uiso 1 1 calc R U . . .
C33 C 0.73565(17) 0.53930(15) 0.65345(8) 0.0268(4) Uani 1 1 d . . . . .
H33 H 0.760392 0.553164 0.693193 0.032 Uiso 1 1 calc R U . . .
C34 C 0.77662(16) 0.59809(15) 0.60920(9) 0.0269(4) Uani 1 1 d . . . . .
H34 H 0.829000 0.652486 0.618701 0.032 Uiso 1 1 calc R U . . .
C35 C 0.74121(16) 0.57761(14) 0.55095(8) 0.0238(3) Uani 1 1 d . . . . .
H35 H 0.768971 0.618249 0.520708 0.029 Uiso 1 1 calc R U . . .
C36 C 0.66514(15) 0.49758(13) 0.53704(7) 0.0196(3) Uani 1 1 d . . . . .
H36 H 0.641997 0.482772 0.497215 0.024 Uiso 1 1 calc R U . . .
O1 O 0.39254(13) 0.54799(11) 0.64589(6) 0.0315(3) Uani 1 1 d . . . . .
C37 C 0.3858(3) 0.55274(19) 0.70682(11) 0.0491(7) Uani 1 1 d . . . . .
H37A H 0.438321 0.501711 0.726702 0.059 Uiso 1 1 calc R U . . .
H37B H 0.307417 0.536690 0.716465 0.059 Uiso 1 1 calc R U . . .
C38 C 0.4187(2) 0.66166(18) 0.72726(9) 0.0345(4) Uani 1 1 d . . . . .
H38A H 0.499026 0.664763 0.743717 0.041 Uiso 1 1 calc R U . . .
H38B H 0.368750 0.686800 0.756886 0.041 Uiso 1 1 calc R U . . .
C39 C 0.40057(16) 0.72350(15) 0.67018(8) 0.0240(3) Uani 1 1 d . . . . .
H39A H 0.320509 0.746445 0.662855 0.029 Uiso 1 1 calc R U . . .
H39B H 0.451394 0.784398 0.670716 0.029 Uiso 1 1 calc R U . . .
C40 C 0.43122(17) 0.64524(14) 0.62524(8) 0.0254(4) Uani 1 1 d . . . . .
H40A H 0.392838 0.661708 0.586281 0.030 Uiso 1 1 calc R U . . .
H40B H 0.514543 0.644003 0.622244 0.030 Uiso 1 1 calc R U . . .

loop_
_atom_site_aniso_label
_atom_site_aniso_U_11
_atom_site_aniso_U_22
_atom_site_aniso_U_33
_atom_site_aniso_U_23
_atom_site_aniso_U_13
_atom_site_aniso_U_12
Cu1 0.01484(10) 0.01690(10) 0.01348(10) 0.00095(7) 0.00154(7) -0.00273(7)
N1 0.0168(6) 0.0179(6) 0.0141(6) 0.0010(5) 0.0005(5) -0.0013(5)
N2 0.0163(6) 0.0171(6) 0.0163(6) 0.0012(5) 0.0000(5) -0.0027(5)
N3 0.0186(6) 0.0149(6) 0.0141(6) 0.0002(5) 0.0018(5) -0.0013(5)
C1 0.0190(7) 0.0158(7) 0.0140(7) -0.0004(5) 0.0035(5) 0.0006(6)
C2 0.0202(7) 0.0158(7) 0.0183(7) 0.0002(6) 0.0041(6) -0.0031(6)
C3 0.0177(7) 0.0184(7) 0.0160(7) -0.0014(6) 0.0030(6) -0.0041(6)
C4 0.0263(8) 0.0204(8) 0.0197(8) 0.0046(6) 0.0000(6) 0.0000(6)
C5 0.0195(8) 0.0266(9) 0.0307(9) 0.0048(7) -0.0013(7) -0.0084(7)
C6 0.0162(7) 0.0162(7) 0.0138(7) 0.0021(5) -0.0013(5) -0.0006(5)
C7 0.0189(7) 0.0177(7) 0.0156(7) 0.0012(6) 0.0006(6) 0.0014(6)
C8 0.0177(8) 0.0233(8) 0.0260(9) 0.0016(7) 0.0001(6) 0.0015(6)
C9 0.0220(8) 0.0235(8) 0.0250(9) -0.0004(7) -0.0074(7) -0.0018(6)
C10 0.0297(9) 0.0191(8) 0.0164(7) -0.0023(6) -0.0021(6) 0.0010(7)
C11 0.0214(8) 0.0178(7) 0.0157(7) 0.0014(6) 0.0019(6) 0.0014(6)
C12 0.0147(7) 0.0197(7) 0.0168(7) 0.0017(6) 0.0002(6) -0.0040(6)
C13 0.0196(7) 0.0208(8) 0.0163(7) 0.0012(6) 0.0021(6) -0.0016(6)
C14 0.0171(7) 0.0232(8) 0.0233(8) 0.0024(6) 0.0022(6) 0.0009(6)
C15 0.0170(7) 0.0240(8) 0.0204(8) 0.0045(6) -0.0015(6) -0.0042(6)
C16 0.0199(8) 0.0256(8) 0.0162(7) -0.0009(6) -0.0005(6) -0.0072(6)
C17 0.0175(7) 0.0198(7) 0.0173(7) -0.0015(6) 0.0002(6) -0.0047(6)
C18 0.0255(8) 0.0219(8) 0.0184(8) -0.0016(6) 0.0034(6) 0.0026(6)
C19 0.0284(10) 0.0406(12) 0.0501(14) -0.0122(10) -0.0130(9) -0.0027(9)
C20 0.0253(9) 0.0259(9) 0.0240(9) -0.0041(7) 0.0067(7) 0.0023(7)
C21 0.0345(10) 0.0295(9) 0.0200(8) -0.0018(7) 0.0020(7) 0.0074(8)
C22 0.0280(9) 0.0321(10) 0.0262(9) 0.0081(8) -0.0062(7) -0.0014(8)
C23 0.0239(8) 0.0280(9) 0.0248(9) -0.0076(7) -0.0011(7) -0.0001(7)
C24 0.0171(7) 0.0158(7) 0.0132(7) 0.0015(5) 0.0009(5) -0.0015(5)
C25 0.0212(8) 0.0155(7) 0.0149(7) 0.0016(5) 0.0057(6) -0.0012(6)
C26 0.0245(8) 0.0206(8) 0.0174(7) -0.0029(6) 0.0049(6) -0.0036(6)
C27 0.0377(10) 0.0231(8) 0.0217(8) -0.0065(7) 0.0080(7) -0.0061(7)
C28 0.0452(11) 0.0209(8) 0.0253(9) -0.0025(7) 0.0161(8) 0.0022(8)
C29 0.0312(9) 0.0220(8) 0.0302(10) 0.0031(7) 0.0146(8) 0.0058(7)
C30 0.0207(8) 0.0200(8) 0.0236(8) 0.0030(6) 0.0074(6) -0.0005(6)
C31 0.0162(7) 0.0157(7) 0.0172(7) -0.0001(5) 0.0025(5) -0.0025(5)
C32 0.0241(8) 0.0226(8) 0.0172(7) 0.0006(6) 0.0021(6) -0.0037(6)
C33 0.0298(9) 0.0292(9) 0.0210(8) -0.0048(7) -0.0008(7) -0.0087(7)
C34 0.0257(9) 0.0243(9) 0.0308(9) -0.0033(7) 0.0033(7) -0.0086(7)
C35 0.0256(8) 0.0199(8) 0.0270(9) 0.0025(7) 0.0084(7) -0.0051(6)
C36 0.0222(8) 0.0194(7) 0.0178(7) 0.0006(6) 0.0050(6) -0.0024(6)
O1 0.0396(8) 0.0236(7) 0.0335(8) -0.0046(5) 0.0168(6) -0.0029(6)
C37 0.084(2) 0.0342(12) 0.0334(12) 0.0005(9) 0.0298(13) -0.0036(12)
C38 0.0421(12) 0.0395(11) 0.0218(9) 0.0016(8) 0.0022(8) -0.0057(9)
C39 0.0237(8) 0.0257(9) 0.0227(9) -0.0034(7) 0.0025(7) -0.0013(7)
C40 0.0288(9) 0.0245(9) 0.0239(9) 0.0000(7) 0.0091(7) 0.0014(7)

loop_
_atom_type_symbol
_atom_type_description
_atom_type_scat_dispersion_real
_atom_type_scat_dispersion_imag
_atom_type_scat_source
C C 0.0033 0.0016 'International Tables Vol C Tables 4.2.6.8 and 6.1.1.4'
H H 0.0000 0.0000 'International Tables Vol C Tables 4.2.6.8 and 6.1.1.4'
Cu Cu 0.3201 1.2651 'International Tables Vol C Tables 4.2.6.8 and 6.1.1.4'
N N 0.0061 0.0033 'International Tables Vol C Tables 4.2.6.8 and 6.1.1.4'
O O 0.0106 0.0060 'International Tables Vol C Tables 4.2.6.8 and 6.1.1.4'

loop_
_exptl_crystal_face_index_h
_exptl_crystal_face_index_k
_exptl_crystal_face_index_l
_exptl_crystal_face_perp_dist
1.00 1.00 -1.00 0.1070
1.00 0.00 1.00 0.1440
-1.00 0.00 -1.00 0.1290
1.00 0.00 -1.00 0.0720
-1.00 0.00 1.00 0.0660
2.00 0.00 -1.00 0.0840
0.00 -1.00 -2.00 0.1040
0.00 -1.00 -1.00 0.1190
-1.00 2.00 2.00 0.1540
-1.00 1.00 1.00 0.1130
0.00 -2.00 -1.00 0.1370
1.00 -2.00 -1.00 0.1450
1.00 0.00 -2.00 0.0740
-2.00 1.00 2.00 0.0880
0.00 1.00 0.00 0.1310
3.00 -1.00 1.00 0.0940
1.00 -2.00 3.00 0.1150
0.00 0.00 1.00 0.1820
1.00 -1.00 3.00 0.1170

loop_
_geom_angle_atom_site_label_1
_geom_angle_atom_site_label_2
_geom_angle_atom_site_label_3
_geom_angle
_geom_angle_site_symmetry_1
_geom_angle_site_symmetry_3
_geom_angle_publ_flag
N3 Cu1 N2 151.02(6) . . ?
N3 Cu1 N1 111.32(6) . . ?
N2 Cu1 N1 97.53(6) . . ?
C1 N1 C6 121.13(14) . . ?
C1 N1 Cu1 122.60(11) . . ?
C6 N1 Cu1 115.78(10) . . ?
C3 N2 C12 119.11(14) . . ?
C3 N2 Cu1 122.87(11) . . ?
C12 N2 Cu1 117.99(10) . . ?
C24 N3 Cu1 132.68(12) . . ?
C24 N3 H3 109.4(14) . . ?
Cu1 N3 H3 116.9(14) . . ?
N1 C1 C2 123.07(15) . . ?
N1 C1 C4 119.52(15) . . ?
C2 C1 C4 117.40(14) . . ?
C3 C2 C1 129.06(15) . . ?
C3 C2 H2 115.5 . . ?
C1 C2 H2 115.5 . . ?
N2 C3 C2 124.55(15) . . ?
N2 C3 C5 119.27(15) . . ?
C2 C3 C5 116.18(15) . . ?
C1 C4 H4A 109.5 . . ?
C1 C4 H4B 109.5 . . ?
H4A C4 H4B 109.5 . . ?
C1 C4 H4C 109.5 . . ?
H4A C4 H4C 109.5 . . ?
H4B C4 H4C 109.5 . . ?
C3 C5 H5A 109.5 . . ?
C3 C5 H5B 109.5 . . ?
H5A C5 H5B 109.5 . . ?
C3 C5 H5C 109.5 . . ?
H5A C5 H5C 109.5 . . ?
H5B C5 H5C 109.5 . . ?
C7 C6 C11 120.06(15) . . ?
C7 C6 N1 120.64(14) . . ?
C11 C6 N1 118.95(14) . . ?
C8 C7 C6 119.00(15) . . ?
C8 C7 C18 120.92(15) . . ?
C6 C7 C18 120.09(15) . . ?
C9 C8 C7 121.74(16) . . ?
C9 C8 H8 119.1 . . ?
C7 C8 H8 119.1 . . ?
C8 C9 C10 118.17(16) . . ?
C8 C9 C19 121.32(18) . . ?
C10 C9 C19 120.51(18) . . ?
C9 C10 C11 122.01(16) . . ?
C9 C10 H10 119.0 . . ?
C11 C10 H10 119.0 . . ?
C10 C11 C6 118.99(16) . . ?
C10 C11 C20 121.27(16) . . ?
C6 C11 C20 119.73(15) . . ?
C13 C12 C17 120.11(15) . . ?
C13 C12 N2 119.59(15) . . ?
C17 C12 N2 120.17(15) . . ?
C14 C13 C12 119.25(16) . . ?
C14 C13 C21 120.33(16) . . ?
C12 C13 C21 120.42(15) . . ?
C15 C14 C13 121.84(16) . . ?
C15 C14 H14 119.1 . . ?
C13 C14 H14 119.1 . . ?
C16 C15 C14 117.75(16) . . ?
C16 C15 C22 121.00(17) . . ?
C14 C15 C22 121.24(17) . . ?
C15 C16 C17 122.44(16) . . ?
C15 C16 H16 118.8 . . ?
C17 C16 H16 118.8 . . ?
C16 C17 C12 118.59(16) . . ?
C16 C17 C23 120.72(16) . . ?
C12 C17 C23 120.67(15) . . ?
C7 C18 H18A 109.5 . . ?
C7 C18 H18B 109.5 . . ?
H18A C18 H18B 109.5 . . ?
C7 C18 H18C 109.5 . . ?
H18A C18 H18C 109.5 . . ?
H18B C18 H18C 109.5 . . ?
C9 C19 H19A 109.5 . . ?
C9 C19 H19B 109.5 . . ?
H19A C19 H19B 109.5 . . ?
C9 C19 H19C 109.5 . . ?
H19A C19 H19C 109.5 . . ?
H19B C19 H19C 109.5 . . ?
C11 C20 H20A 109.5 . . ?
C11 C20 H20B 109.5 . . ?
H20A C20 H20B 109.5 . . ?
C11 C20 H20C 109.5 . . ?
H20A C20 H20C 109.5 . . ?
H20B C20 H20C 109.5 . . ?
C13 C21 H21A 109.5 . . ?
C13 C21 H21B 109.5 . . ?
H21A C21 H21B 109.5 . . ?
C13 C21 H21C 109.5 . . ?
H21A C21 H21C 109.5 . . ?
H21B C21 H21C 109.5 . . ?
C15 C22 H22A 109.5 . . ?
C15 C22 H22B 109.5 . . ?
H22A C22 H22B 109.5 . . ?
C15 C22 H22C 109.5 . . ?
H22A C22 H22C 109.5 . . ?
H22B C22 H22C 109.5 . . ?
C17 C23 H23A 109.5 . . ?
C17 C23 H23B 109.5 . . ?
H23A C23 H23B 109.5 . . ?
C17 C23 H23C 109.5 . . ?
H23A C23 H23C 109.5 . . ?
H23B C23 H23C 109.5 . . ?
N3 C24 C25 120.25(14) . . ?
N3 C24 C31 120.83(14) . . ?
C25 C24 C31 118.89(14) . . ?
C26 C25 C30 119.43(16) . . ?
C26 C25 C24 120.08(15) . . ?
C30 C25 C24 120.47(15) . . ?
C27 C26 C25 120.18(17) . . ?
C27 C26 H26 119.9 . . ?
C25 C26 H26 119.9 . . ?
C28 C27 C26 120.31(18) . . ?
C28 C27 H27 119.8 . . ?
C26 C27 H27 119.8 . . ?
C29 C28 C27 119.82(17) . . ?
C29 C28 H28 120.1 . . ?
C27 C28 H28 120.1 . . ?
C28 C29 C30 120.45(18) . . ?
C28 C29 H29 119.8 . . ?
C30 C29 H29 119.8 . . ?
C29 C30 C25 119.78(17) . . ?
C29 C30 H30 120.1 . . ?
C25 C30 H30 120.1 . . ?
C32 C31 C36 119.60(15) . . ?
C32 C31 C24 118.92(14) . . ?
C36 C31 C24 121.49(15) . . ?
C33 C32 C31 120.14(16) . . ?
C33 C32 H32 119.9 . . ?
C31 C32 H32 119.9 . . ?
C34 C33 C32 120.05(17) . . ?
C34 C33 H33 120.0 . . ?
C32 C33 H33 120.0 . . ?
C33 C34 C35 120.15(17) . . ?
C33 C34 H34 119.9 . . ?
C35 C34 H34 119.9 . . ?
C36 C35 C34 119.92(16) . . ?
C36 C35 H35 120.0 . . ?
C34 C35 H35 120.0 . . ?
C35 C36 C31 120.13(16) . . ?
C35 C36 H36 119.9 . . ?
C31 C36 H36 119.9 . . ?
C37 O1 C40 109.56(16) . . ?
O1 C37 C38 108.14(18) . . ?
O1 C37 H37A 110.1 . . ?
C38 C37 H37A 110.1 . . ?
O1 C37 H37B 110.1 . . ?
C38 C37 H37B 110.1 . . ?
H37A C37 H37B 108.4 . . ?
C37 C38 C39 101.96(17) . . ?
C37 C38 H38A 111.4 . . ?
C39 C38 H38A 111.4 . . ?
C37 C38 H38B 111.4 . . ?
C39 C38 H38B 111.4 . . ?
H38A C38 H38B 109.2 . . ?
C40 C39 C38 101.93(16) . . ?
C40 C39 H39A 111.4 . . ?
C38 C39 H39A 111.4 . . ?
C40 C39 H39B 111.4 . . ?
C38 C39 H39B 111.4 . . ?
H39A C39 H39B 109.2 . . ?
O1 C40 C39 105.32(14) . . ?
O1 C40 H40A 110.7 . . ?
C39 C40 H40A 110.7 . . ?
O1 C40 H40B 110.7 . . ?
C39 C40 H40B 110.7 . . ?
H40A C40 H40B 108.8 . . ?

loop_
_geom_bond_atom_site_label_1
_geom_bond_atom_site_label_2
_geom_bond_distance
_geom_bond_site_symmetry_2
_geom_bond_publ_flag
Cu1 N3 1.8940(14) . ?
Cu1 N2 1.9115(14) . ?
Cu1 N1 1.9874(14) . ?
N1 C1 1.318(2) . ?
N1 C6 1.421(2) . ?
N2 C3 1.331(2) . ?
N2 C12 1.434(2) . ?
N3 C24 1.292(2) . ?
N3 H3 0.90(2) . ?
C1 C2 1.411(2) . ?
C1 C4 1.517(2) . ?
C2 C3 1.405(2) . ?
C2 H2 0.9500 . ?
C3 C5 1.522(2) . ?
C4 H4A 0.9800 . ?
C4 H4B 0.9800 . ?
C4 H4C 0.9800 . ?
C5 H5A 0.9800 . ?
C5 H5B 0.9800 . ?
C5 H5C 0.9800 . ?
C6 C7 1.401(2) . ?
C6 C11 1.404(2) . ?
C7 C8 1.399(2) . ?
C7 C18 1.502(2) . ?
C8 C9 1.389(3) . ?
C8 H8 0.9500 . ?
C9 C10 1.389(3) . ?
C9 C19 1.512(3) . ?
C10 C11 1.391(2) . ?
C10 H10 0.9500 . ?
C11 C20 1.504(2) . ?
C12 C13 1.401(2) . ?
C12 C17 1.405(2) . ?
C13 C14 1.395(2) . ?
C13 C21 1.503(2) . ?
C14 C15 1.393(2) . ?
C14 H14 0.9500 . ?
C15 C16 1.390(3) . ?
C15 C22 1.506(2) . ?
C16 C17 1.396(2) . ?
C16 H16 0.9500 . ?
C17 C23 1.505(2) . ?
C18 H18A 0.9800 . ?
C18 H18B 0.9800 . ?
C18 H18C 0.9800 . ?
C19 H19A 0.9800 . ?
C19 H19B 0.9800 . ?
C19 H19C 0.9800 . ?
C20 H20A 0.9800 . ?
C20 H20B 0.9800 . ?
C20 H20C 0.9800 . ?
C21 H21A 0.9800 . ?
C21 H21B 0.9800 . ?
C21 H21C 0.9800 . ?
C22 H22A 0.9800 . ?
C22 H22B 0.9800 . ?
C22 H22C 0.9800 . ?
C23 H23A 0.9800 . ?
C23 H23B 0.9800 . ?
C23 H23C 0.9800 . ?
C24 C25 1.482(2) . ?
C24 C31 1.488(2) . ?
C25 C26 1.394(2) . ?
C25 C30 1.402(2) . ?
C26 C27 1.389(2) . ?
C26 H26 0.9500 . ?
C27 C28 1.388(3) . ?
C27 H27 0.9500 . ?
C28 C29 1.385(3) . ?
C28 H28 0.9500 . ?
C29 C30 1.392(2) . ?
C29 H29 0.9500 . ?
C30 H30 0.9500 . ?
C31 C32 1.392(2) . ?
C31 C36 1.397(2) . ?
C32 C33 1.392(2) . ?
C32 H32 0.9500 . ?
C33 C34 1.387(3) . ?
C33 H33 0.9500 . ?
C34 C35 1.391(3) . ?
C34 H34 0.9500 . ?
C35 C36 1.390(2) . ?
C35 H35 0.9500 . ?
C36 H36 0.9500 . ?
O1 C37 1.407(3) . ?
O1 C40 1.434(2) . ?
C37 C38 1.527(3) . ?
C37 H37A 0.9900 . ?
C37 H37B 0.9900 . ?
C38 C39 1.534(3) . ?
C38 H38A 0.9900 . ?
C38 H38B 0.9900 . ?
C39 C40 1.510(3) . ?
C39 H39A 0.9900 . ?
C39 H39B 0.9900 . ?
C40 H40A 0.9900 . ?
C40 H40B 0.9900 . ?

loop_
_geom_hbond_atom_site_label_D
_geom_hbond_atom_site_label_H
_geom_hbond_atom_site_label_A
_geom_hbond_distance_DH
_geom_hbond_distance_HA
_geom_hbond_distance_DA
_geom_hbond_angle_DHA
_geom_hbond_site_symmetry_A
_geom_hbond_publ_flag
N3 H3 O1 0.90(2) 2.04(2) 2.933(2) 170(2) . yes
